data_1503509
loop_
_publ_author_name
'Yamashita, Ken-ichi'
'Kataoka, Kazuyuki'
'Asano, Motoko S.'
'Sugiura, Ken-ichi'

_publ_contact_author 'Ken-ichi Yamashita'
_publ_section_title
;
 Catalyst-free aromatic nucleophilic substitution of meso-bromoporphyrins
 with azide anion: efficient synthesis and structural analyses of
 meso-azidoporphyrins.
;
_journal_issue 1
_journal_name_full 'Organic letters'
_journal_page_first 190
_journal_page_last 193
_journal_paper_doi 10.1021/ol202973z
_journal_volume 14
_journal_year 2012
_chemical_formula_sum 'C32 H19 N7 Ni'
_chemical_formula_weight 560.25
_chemical_name_systematic
; 
[5-Azido-10,20-diphenylporphyrinato]nickel(II) 
;
_space_group_IT_number 61
_symmetry_cell_setting orthorhombic
_symmetry_space_group_name_Hall '-P 2ac 2ab'
_symmetry_space_group_name_H-M 'P b c a'
_atom_sites_solution_hydrogens geom
_atom_sites_solution_primary direct
_atom_sites_solution_secondary difmap
_audit_creation_method SHELXL-97
_cell_angle_alpha 90.00
_cell_angle_beta 90.00
_cell_angle_gamma 90.00
_cell_formula_units_Z 8
_cell_length_a 22.0600(19)
_cell_length_b 6.2950(6)
_cell_length_c 34.930(3)
_cell_measurement_reflns_used 3644
_cell_measurement_temperature 93
_cell_measurement_theta_max 25.60
_cell_measurement_theta_min 2.33
_cell_volume 4850.6(7)
_computing_cell_refinement 'Bruker SMART'
_computing_data_collection 'Bruker SMART'
_computing_data_reduction 'Bruker SAINT'
_computing_molecular_graphics 'Bruker XSHELL'
_computing_publication_material 'XCIF (Bruker AXS, 2001)'
_computing_structure_refinement 'SHELXL-97 (Sheldrick, 1997)'
_computing_structure_solution 'SHELXS-97 (Sheldrick, 1997)'
_diffrn_ambient_temperature 93
_diffrn_detector_area_resol_mean 8.366
_diffrn_measured_fraction_theta_full 0.964
_diffrn_measured_fraction_theta_max 0.964
_diffrn_measurement_device_type 'Bruker SMART CCD area detector system'
_diffrn_measurement_method 'omega scan'
_diffrn_radiation_monochromator graphite
_diffrn_radiation_source 'fine-focus sealed tube'
_diffrn_radiation_type MoK\a
_diffrn_radiation_wavelength 0.71073
_diffrn_reflns_av_R_equivalents 0.0657
_diffrn_reflns_av_sigmaI/netI 0.0572
_diffrn_reflns_limit_h_max 17
_diffrn_reflns_limit_h_min -28
_diffrn_reflns_limit_k_max 6
_diffrn_reflns_limit_k_min -8
_diffrn_reflns_limit_l_max 44
_diffrn_reflns_limit_l_min -43
_diffrn_reflns_number 25893
_diffrn_reflns_theta_full 27.54
_diffrn_reflns_theta_max 27.54
_diffrn_reflns_theta_min 2.18
_exptl_absorpt_coefficient_mu 0.839
_exptl_absorpt_correction_T_max 0.9514
_exptl_absorpt_correction_T_min 0.6286
_exptl_absorpt_correction_type empirical
_exptl_absorpt_process_details
;
SADABS Sheldrick 1996
;
_exptl_crystal_colour purple
_exptl_crystal_density_diffrn 1.534
_exptl_crystal_density_method 'not measured'
_exptl_crystal_description prizm
_exptl_crystal_F_000 2304
_exptl_crystal_size_max 0.61
_exptl_crystal_size_mid 0.08
_exptl_crystal_size_min 0.06
_refine_diff_density_max 0.843
_refine_diff_density_min -0.351
_refine_diff_density_rms 0.096
_refine_ls_extinction_method none
_refine_ls_goodness_of_fit_ref 1.034
_refine_ls_hydrogen_treatment constr
_refine_ls_matrix_type full
_refine_ls_number_parameters 361
_refine_ls_number_reflns 5387
_refine_ls_number_restraints 0
_refine_ls_restrained_S_all 1.034
_refine_ls_R_factor_all 0.0854
_refine_ls_R_factor_gt 0.0555
_refine_ls_shift/su_max 0.001
_refine_ls_shift/su_mean 0.000
_refine_ls_structure_factor_coef Fsqd
_refine_ls_weighting_details 'calc w=1/[\s^2^(Fo^2^)+(0.0760P)^2^+1.0849P] where P=(Fo^2^+2Fc^2^)/3'
_refine_ls_weighting_scheme calc
_refine_ls_wR_factor_gt 0.1243
_refine_ls_wR_factor_ref 0.1384
_reflns_number_gt 3888
_reflns_number_total 5387
_reflns_threshold_expression >2sigma(I)
_cod_data_source_file ol202973z_si_002.cif
_cod_data_source_block 2b(Ni)
_cod_depositor_comments
;
The following automatic conversions were performed:

'_symmetry_cell_setting' value 'Orthorhombic' changed to
'orthorhombic' according to
/home/saulius/struct/CIF-dictionaries/cif_core.dic dictionary named
'cif_core.dic' version 2.4.1 from 2010-06-29.

Automatic conversion script
Id: cif_fix_values 1715 2011-07-08 13:25:40Z adriana 
;
_cod_original_cell_volume 4850.7(8)
_cod_original_sg_symbol_H-M 'Pbca '
_cod_database_code 1503509

loop_
_symmetry_equiv_pos_as_xyz
'x, y, z'
'-x+1/2, -y, z+1/2'
'-x, y+1/2, -z+1/2'
'x+1/2, -y+1/2, -z'
'-x, -y, -z'
'x-1/2, y, -z-1/2'
'x, -y-1/2, z-1/2'
'-x-1/2, y-1/2, z'

loop_
_atom_site_label
_atom_site_type_symbol
_atom_site_fract_x
_atom_site_fract_y
_atom_site_fract_z
_atom_site_U_iso_or_equiv
_atom_site_adp_type
_atom_site_occupancy
_atom_site_symmetry_multiplicity
_atom_site_calc_flag
_atom_site_refinement_flags
Ni1 Ni 0.618737(17) -0.03429(6) 0.120501(10) 0.01731(13) Uani 1 1 d .
N1 N 0.58770(11) 0.1301(4) 0.16397(7) 0.0189(5) Uani 1 1 d .
N2 N 0.65360(11) -0.2407(4) 0.15605(7) 0.0199(6) Uani 1 1 d .
N3 N 0.65068(11) -0.1942(4) 0.07709(7) 0.0189(5) Uani 1 1 d .
N4 N 0.58209(11) 0.1671(4) 0.08502(7) 0.0187(6) Uani 1 1 d .
N5 N 0.49306(15) 0.5909(6) 0.12999(8) 0.0403(8) Uani 1 1 d .
N6 N 0.48455(13) 0.7043(5) 0.15655(8) 0.0311(7) Uani 1 1 d .
N7 N 0.46963(16) 0.8321(5) 0.17860(9) 0.0420(8) Uani 1 1 d .
C1 C 0.55071(14) 0.3074(5) 0.16360(9) 0.0229(7) Uani 1 1 d .
C2 C 0.53765(15) 0.3754(6) 0.20180(9) 0.0261(7) Uani 1 1 d .
H2 H 0.5125 0.4914 0.2089 0.031 Uiso 1 1 calc R
C3 C 0.56734(14) 0.2457(5) 0.22570(9) 0.0236(7) Uani 1 1 d .
H3 H 0.5677 0.2536 0.2529 0.028 Uiso 1 1 calc R
C4 C 0.59835(14) 0.0930(5) 0.20249(8) 0.0208(7) Uani 1 1 d .
C5 C 0.63197(14) -0.0724(5) 0.21804(8) 0.0206(7) Uani 1 1 d .
C6 C 0.65552(13) -0.2340(5) 0.19572(9) 0.0214(7) Uani 1 1 d .
C7 C 0.68547(14) -0.4178(5) 0.21078(9) 0.0229(7) Uani 1 1 d .
H7 H 0.6926 -0.4483 0.2370 0.028 Uiso 1 1 calc R
C8 C 0.70157(14) -0.5392(5) 0.18075(9) 0.0228(7) Uani 1 1 d .
H8 H 0.7214 -0.6730 0.1818 0.027 Uiso 1 1 calc R
C9 C 0.68304(14) -0.4283(5) 0.14699(9) 0.0213(7) Uani 1 1 d .
C10 C 0.69618(14) -0.4977(5) 0.11078(9) 0.0219(7) Uani 1 1 d .
H10 H 0.7164 -0.6300 0.1080 0.026 Uiso 1 1 calc R
C11 C 0.68168(14) -0.3859(5) 0.07815(9) 0.0214(7) Uani 1 1 d .
C12 C 0.69724(14) -0.4548(5) 0.04044(9) 0.0233(7) Uani 1 1 d .
H12 H 0.7186 -0.5808 0.0339 0.028 Uiso 1 1 calc R
C13 C 0.67601(14) -0.3076(5) 0.01577(9) 0.0227(7) Uani 1 1 d .
H13 H 0.6794 -0.3104 -0.0113 0.027 Uiso 1 1 calc R
C14 C 0.64728(13) -0.1464(5) 0.03834(8) 0.0200(7) Uani 1 1 d .
C15 C 0.61905(13) 0.0301(5) 0.02292(8) 0.0201(6) Uani 1 1 d .
C16 C 0.58783(13) 0.1762(5) 0.04532(8) 0.0199(7) Uani 1 1 d .
C17 C 0.55683(14) 0.3576(5) 0.03020(9) 0.0217(7) Uani 1 1 d .
H17 H 0.5546 0.3978 0.0040 0.026 Uiso 1 1 calc R
C18 C 0.53141(14) 0.4608(5) 0.05991(9) 0.0230(7) Uani 1 1 d .
H18 H 0.5074 0.5860 0.0588 0.028 Uiso 1 1 calc R
C19 C 0.54779(13) 0.3435(5) 0.09376(9) 0.0207(7) Uani 1 1 d .
C20 C 0.53168(14) 0.4087(5) 0.13033(9) 0.0227(7) Uani 1 1 d .
C21 C 0.64223(14) -0.0768(5) 0.26056(8) 0.0225(7) Uani 1 1 d .
C22 C 0.61174(14) -0.2204(6) 0.28394(9) 0.0265(7) Uani 1 1 d .
H22 H 0.5844 -0.3199 0.2730 0.032 Uiso 1 1 calc R
C23 C 0.62117(16) -0.2185(6) 0.32334(9) 0.0307(8) Uani 1 1 d .
H23 H 0.5995 -0.3150 0.3391 0.037 Uiso 1 1 calc R
C24 C 0.66149(16) -0.0789(6) 0.33968(9) 0.0330(9) Uani 1 1 d .
H24 H 0.6682 -0.0803 0.3665 0.040 Uiso 1 1 calc R
C25 C 0.69240(16) 0.0645(6) 0.31655(10) 0.0309(8) Uani 1 1 d .
H25 H 0.7203 0.1617 0.3276 0.037 Uiso 1 1 calc R
C26 C 0.68239(15) 0.0655(6) 0.27733(9) 0.0265(7) Uani 1 1 d .
H26 H 0.7033 0.1650 0.2617 0.032 Uiso 1 1 calc R
C27 C 0.62230(14) 0.0632(5) -0.01982(8) 0.0214(7) Uani 1 1 d .
C28 C 0.57435(15) 0.0084(5) -0.04349(9) 0.0272(8) Uani 1 1 d .
H28 H 0.5379 -0.0454 -0.0327 0.033 Uiso 1 1 calc R
C29 C 0.57925(16) 0.0315(6) -0.08281(9) 0.0314(8) Uani 1 1 d .
H29 H 0.5464 -0.0084 -0.0989 0.038 Uiso 1 1 calc R
C30 C 0.63154(16) 0.1122(6) -0.09876(9) 0.0305(8) Uani 1 1 d .
H30 H 0.6345 0.1300 -0.1257 0.037 Uiso 1 1 calc R
C31 C 0.67959(16) 0.1670(6) -0.07549(9) 0.0331(8) Uani 1 1 d .
H31 H 0.7158 0.2216 -0.0864 0.040 Uiso 1 1 calc R
C32 C 0.67513(15) 0.1425(6) -0.03611(9) 0.0295(8) Uani 1 1 d .
H32 H 0.7084 0.1801 -0.0202 0.035 Uiso 1 1 calc R

loop_
_atom_site_aniso_label
_atom_site_aniso_U_11
_atom_site_aniso_U_22
_atom_site_aniso_U_33
_atom_site_aniso_U_23
_atom_site_aniso_U_13
_atom_site_aniso_U_12
Ni1 0.0176(2) 0.0173(2) 0.0170(2) 0.00039(15) 0.00171(15) 0.00132(16)
N1 0.0182(13) 0.0186(14) 0.0200(13) 0.0013(11) 0.0008(10) 0.0000(11)
N2 0.0194(14) 0.0187(14) 0.0215(13) 0.0011(11) 0.0010(10) 0.0001(11)
N3 0.0174(13) 0.0173(14) 0.0219(13) 0.0011(11) 0.0005(10) -0.0011(10)
N4 0.0178(14) 0.0221(15) 0.0162(12) -0.0003(10) 0.0026(10) 0.0005(11)
N5 0.051(2) 0.055(2) 0.0155(14) 0.0001(14) -0.0016(13) 0.0226(17)
N6 0.0290(17) 0.0279(18) 0.0365(17) 0.0086(14) -0.0015(13) 0.0066(13)
N7 0.060(2) 0.032(2) 0.0339(18) -0.0007(15) 0.0021(15) 0.0124(16)
C1 0.0224(17) 0.0259(18) 0.0205(16) 0.0006(13) 0.0009(12) 0.0043(14)
C2 0.0290(19) 0.0277(19) 0.0214(16) -0.0017(14) 0.0028(13) 0.0069(15)
C3 0.0261(18) 0.0252(19) 0.0195(15) -0.0001(13) 0.0029(13) 0.0029(14)
C4 0.0216(16) 0.0219(18) 0.0189(15) 0.0000(13) 0.0041(12) -0.0026(13)
C5 0.0228(17) 0.0205(18) 0.0184(15) 0.0029(12) 0.0017(12) -0.0057(12)
C6 0.0170(16) 0.0237(18) 0.0236(16) 0.0044(13) 0.0019(12) -0.0026(13)
C7 0.0214(17) 0.0214(18) 0.0260(16) 0.0100(13) -0.0001(13) -0.0030(13)
C8 0.0194(16) 0.0188(17) 0.0302(17) 0.0047(14) 0.0027(13) -0.0008(13)
C9 0.0164(15) 0.0190(17) 0.0285(16) 0.0014(13) 0.0011(12) -0.0024(12)
C10 0.0189(17) 0.0170(18) 0.0298(17) -0.0009(12) 0.0021(12) -0.0001(12)
C11 0.0199(16) 0.0194(16) 0.0248(16) -0.0038(13) 0.0026(13) -0.0030(13)
C12 0.0204(17) 0.0201(17) 0.0292(17) -0.0065(14) 0.0056(13) -0.0008(13)
C13 0.0196(16) 0.0274(18) 0.0211(15) -0.0060(13) 0.0047(12) -0.0026(13)
C14 0.0177(16) 0.0233(18) 0.0192(15) -0.0018(13) 0.0017(12) -0.0049(13)
C15 0.0173(15) 0.0234(17) 0.0197(15) -0.0012(12) 0.0009(12) -0.0049(13)
C16 0.0174(16) 0.0240(18) 0.0183(15) 0.0002(12) 0.0008(12) -0.0047(13)
C17 0.0232(17) 0.0222(18) 0.0198(15) 0.0032(13) -0.0033(12) 0.0016(13)
C18 0.0216(17) 0.0241(17) 0.0232(16) 0.0029(13) -0.0030(13) 0.0011(14)
C19 0.0179(16) 0.0225(18) 0.0217(16) 0.0016(13) -0.0022(12) -0.0007(13)
C20 0.0207(16) 0.0241(18) 0.0232(16) -0.0011(13) 0.0019(12) 0.0070(13)
C21 0.0228(16) 0.0249(19) 0.0198(15) 0.0024(13) 0.0001(12) 0.0045(13)
C22 0.0286(19) 0.0259(19) 0.0251(17) 0.0049(14) 0.0021(13) -0.0008(14)
C23 0.039(2) 0.029(2) 0.0243(17) 0.0055(14) 0.0033(14) 0.0001(16)
C24 0.042(2) 0.038(2) 0.0193(16) -0.0004(15) -0.0028(14) 0.0103(17)
C25 0.032(2) 0.031(2) 0.0297(18) -0.0054(15) -0.0048(14) -0.0015(15)
C26 0.0266(18) 0.0267(19) 0.0261(17) 0.0013(14) 0.0038(13) 0.0020(14)
C27 0.0241(17) 0.0217(18) 0.0183(15) -0.0027(12) 0.0011(12) 0.0011(13)
C28 0.0254(18) 0.030(2) 0.0257(17) 0.0001(14) -0.0001(13) -0.0056(14)
C29 0.037(2) 0.033(2) 0.0243(17) -0.0034(15) -0.0099(14) -0.0040(17)
C30 0.041(2) 0.034(2) 0.0161(16) -0.0016(14) 0.0002(14) -0.0029(16)
C31 0.0273(19) 0.044(2) 0.0281(18) 0.0026(16) 0.0074(14) -0.0097(16)
C32 0.0237(18) 0.041(2) 0.0235(17) -0.0038(15) -0.0009(13) -0.0046(15)

loop_
_atom_type_symbol
_atom_type_description
_atom_type_scat_dispersion_real
_atom_type_scat_dispersion_imag
_atom_type_scat_source
C C 0.0033 0.0016 'International Tables Vol C Tables 4.2.6.8 and 6.1.1.4'
H H 0.0000 0.0000 'International Tables Vol C Tables 4.2.6.8 and 6.1.1.4'
N N 0.0061 0.0033 'International Tables Vol C Tables 4.2.6.8 and 6.1.1.4'
Ni Ni 0.3393 1.1124 'International Tables Vol C Tables 4.2.6.8 and 6.1.1.4'

loop_
_geom_angle_atom_site_label_1
_geom_angle_atom_site_label_2
_geom_angle_atom_site_label_3
_geom_angle
N4 Ni1 N3 89.50(10)
N4 Ni1 N2 178.53(11)
N3 Ni1 N2 90.50(11)
N4 Ni1 N1 90.25(10)
N3 Ni1 N1 179.02(11)
N2 Ni1 N1 89.78(10)
C1 N1 C4 104.2(2)
C1 N1 Ni1 128.7(2)
C4 N1 Ni1 127.1(2)
C9 N2 C6 103.9(2)
C9 N2 Ni1 127.3(2)
C6 N2 Ni1 128.8(2)
C11 N3 C14 104.0(2)
C11 N3 Ni1 127.3(2)
C14 N3 Ni1 128.8(2)
C19 N4 C16 103.7(2)
C19 N4 Ni1 127.68(19)
C16 N4 Ni1 128.4(2)
N6 N5 C20 124.9(3)
N7 N6 N5 168.8(4)
N1 C1 C20 123.8(3)
N1 C1 C2 110.6(3)
C20 C1 C2 125.6(3)
C3 C2 C1 107.5(3)
C3 C2 H2 126.2
C1 C2 H2 126.2
C2 C3 C4 106.9(3)
C2 C3 H3 126.6
C4 C3 H3 126.6
N1 C4 C5 126.6(3)
N1 C4 C3 110.8(3)
C5 C4 C3 122.5(3)
C6 C5 C4 122.1(3)
C6 C5 C21 119.2(3)
C4 C5 C21 118.7(3)
C5 C6 N2 125.0(3)
C5 C6 C7 124.1(3)
N2 C6 C7 110.9(3)
C8 C7 C6 107.1(3)
C8 C7 H7 126.5
C6 C7 H7 126.5
C7 C8 C9 106.9(3)
C7 C8 H8 126.6
C9 C8 H8 126.6
C10 C9 N2 125.6(3)
C10 C9 C8 123.1(3)
N2 C9 C8 111.2(3)
C9 C10 C11 123.5(3)
C9 C10 H10 118.2
C11 C10 H10 118.2
C10 C11 N3 125.5(3)
C10 C11 C12 123.5(3)
N3 C11 C12 111.0(3)
C13 C12 C11 107.3(3)
C13 C12 H12 126.4
C11 C12 H12 126.4
C12 C13 C14 106.8(3)
C12 C13 H13 126.6
C14 C13 H13 126.6
C15 C14 N3 125.3(3)
C15 C14 C13 123.6(3)
N3 C14 C13 111.0(3)
C14 C15 C16 122.4(3)
C14 C15 C27 118.4(3)
C16 C15 C27 119.3(3)
C15 C16 N4 125.3(3)
C15 C16 C17 123.8(3)
N4 C16 C17 110.9(3)
C18 C17 C16 107.4(3)
C18 C17 H17 126.3
C16 C17 H17 126.3
C17 C18 C19 106.3(3)
C17 C18 H18 126.8
C19 C18 H18 126.8
N4 C19 C20 125.6(3)
N4 C19 C18 111.7(3)
C20 C19 C18 122.7(3)
C19 C20 C1 123.8(3)
C19 C20 N5 112.5(3)
C1 C20 N5 123.7(3)
C26 C21 C22 118.7(3)
C26 C21 C5 120.1(3)
C22 C21 C5 121.3(3)
C21 C22 C23 120.2(3)
C21 C22 H22 119.9
C23 C22 H22 119.9
C24 C23 C22 120.8(3)
C24 C23 H23 119.6
C22 C23 H23 119.6
C23 C24 C25 119.4(3)
C23 C24 H24 120.3
C25 C24 H24 120.3
C26 C25 C24 119.9(3)
C26 C25 H25 120.0
C24 C25 H25 120.0
C21 C26 C25 121.0(3)
C21 C26 H26 119.5
C25 C26 H26 119.5
C28 C27 C32 119.0(3)
C28 C27 C15 121.3(3)
C32 C27 C15 119.6(3)
C29 C28 C27 120.4(3)
C29 C28 H28 119.8
C27 C28 H28 119.8
C30 C29 C28 120.3(3)
C30 C29 H29 119.8
C28 C29 H29 119.8
C29 C30 C31 119.8(3)
C29 C30 H30 120.1
C31 C30 H30 120.1
C30 C31 C32 120.1(3)
C30 C31 H31 119.9
C32 C31 H31 119.9
C31 C32 C27 120.4(3)
C31 C32 H32 119.8
C27 C32 H32 119.8

loop_
_geom_bond_atom_site_label_1
_geom_bond_atom_site_label_2
_geom_bond_distance
Ni1 N4 1.949(2)
Ni1 N3 1.952(3)
Ni1 N2 1.955(3)
Ni1 N1 1.961(2)
N1 C1 1.383(4)
N1 C4 1.386(4)
N2 C9 1.384(4)
N2 C6 1.387(4)
N3 C11 1.387(4)
N3 C14 1.389(4)
N4 C19 1.378(4)
N4 C16 1.394(4)
N5 N6 1.185(4)
N5 C20 1.429(4)
N6 N7 1.162(4)
C1 C20 1.390(4)
C1 C2 1.431(4)
C2 C3 1.339(4)
C2 H2 0.9500
C3 C4 1.432(4)
C3 H3 0.9500
C4 C5 1.389(5)
C5 C6 1.383(4)
C5 C21 1.503(4)
C6 C7 1.432(4)
C7 C8 1.346(5)
C7 H7 0.9500
C8 C9 1.430(4)
C8 H8 0.9500
C9 C10 1.369(4)
C10 C11 1.377(4)
C10 H10 0.9500
C11 C12 1.429(4)
C12 C13 1.349(5)
C12 H12 0.9500
C13 C14 1.433(4)
C13 H13 0.9500
C14 C15 1.383(4)
C15 C16 1.390(4)
C15 C27 1.509(4)
C16 C17 1.432(4)
C17 C18 1.347(4)
C17 H17 0.9500
C18 C19 1.440(4)
C18 H18 0.9500
C19 C20 1.388(4)
C21 C26 1.390(5)
C21 C22 1.391(4)
C22 C23 1.392(4)
C22 H22 0.9500
C23 C24 1.375(5)
C23 H23 0.9500
C24 C25 1.390(5)
C24 H24 0.9500
C25 C26 1.387(4)
C25 H25 0.9500
C26 H26 0.9500
C27 C28 1.386(4)
C27 C32 1.390(4)
C28 C29 1.385(5)
C28 H28 0.9500
C29 C30 1.378(5)
C29 H29 0.9500
C30 C31 1.380(5)
C30 H30 0.9500
C31 C32 1.388(4)
C31 H31 0.9500
C32 H32 0.9500
